data_1567824
loop_
_publ_author_name
'Rit, Arnab'
'Illam, Praseetha Mathoor'
'Tiwari, Chandra Shekhar'

_publ_section_title
;
 Towards New Coordination Modes of 1,2,3-Triazolylidene: Controlled by the
 Nature of 1st Metalation in a Heteroditopic Bis-NHC Ligand
;
_journal_name_full 'Chemical Science'
_journal_paper_doi 10.1039/D2SC05024B
_journal_year 2022
_chemical_formula_moiety 'C15 H16 Br2 N4 Pd'
_chemical_formula_sum 'C15 H16 Br2 N4 Pd'
_chemical_formula_weight 518.54
_space_group_crystal_system monoclinic
_space_group_IT_number 14
_space_group_name_Hall '-P 2ybc'
_space_group_name_H-M_alt 'P 1 21/c 1'
_atom_sites_solution_hydrogens geom
_audit_creation_method SHELXL-2018/3
_audit_update_record
;
2022-05-31 deposited with the CCDC.	2022-10-21 downloaded from the CCDC.
;
_cell_angle_alpha 90
_cell_angle_beta 98.771(3)
_cell_angle_gamma 90
_cell_formula_units_Z 4
_cell_length_a 17.7060(18)
_cell_length_b 6.2505(7)
_cell_length_c 15.8120(14)
_cell_measurement_reflns_used 9995
_cell_measurement_temperature 296(2)
_cell_measurement_theta_max 30.24
_cell_measurement_theta_min 3.01
_cell_volume 1729.5(3)
_computing_cell_refinement 'APEX3/SAINT (Bruker, 2016)'
_computing_data_collection 'APEX3 (Bruker, 2016)'
_computing_data_reduction 'SAINT/XPREP (Bruker, 2016)'
_computing_molecular_graphics 'ORTEP3 (Farrugia, 1997) and Mercury (Bruno et al., 2002)'
_computing_publication_material 'SHELXL-2018/3 (Sheldrick, 2018)'
_computing_structure_refinement 'SHELXL-2018/3 (Sheldrick, 2018)'
_computing_structure_solution 'SHELXT-2018/2 (Sheldrick, 2018)'
_diffrn_ambient_temperature 296(2)
_diffrn_measured_fraction_theta_full 0.998
_diffrn_measured_fraction_theta_max 0.998
_diffrn_measurement_device_type 'Bruker D8 VENTURE diffractometer with PHOTON II detector'
_diffrn_measurement_method '\w and \f scan'
_diffrn_radiation_monochromator graphite
_diffrn_radiation_source 'fine-focus sealed tube'
_diffrn_radiation_type MoK\a
_diffrn_radiation_wavelength 0.71073
_diffrn_reflns_av_R_equivalents 0.0470
_diffrn_reflns_av_unetI/netI 0.0240
_diffrn_reflns_Laue_measured_fraction_full 0.998
_diffrn_reflns_Laue_measured_fraction_max 0.998
_diffrn_reflns_limit_h_max 25
_diffrn_reflns_limit_h_min -25
_diffrn_reflns_limit_k_max 8
_diffrn_reflns_limit_k_min -8
_diffrn_reflns_limit_l_max 21
_diffrn_reflns_limit_l_min -22
_diffrn_reflns_number 59679
_diffrn_reflns_point_group_measured_fraction_full 0.998
_diffrn_reflns_point_group_measured_fraction_max 0.998
_diffrn_reflns_theta_full 25.242
_diffrn_reflns_theta_max 30.516
_diffrn_reflns_theta_min 3.461
_exptl_absorpt_coefficient_mu 5.694
_exptl_absorpt_correction_T_max 0.7461
_exptl_absorpt_correction_T_min 0.5961
_exptl_absorpt_correction_type multi-scan
_exptl_absorpt_process_details 'SADABS (Bruker, 2016)'
_exptl_crystal_colour yellow
_exptl_crystal_density_diffrn 1.991
_exptl_crystal_description block
_exptl_crystal_F_000 1000
_exptl_crystal_size_max 0.180
_exptl_crystal_size_mid 0.070
_exptl_crystal_size_min 0.068
_refine_diff_density_max 0.894
_refine_diff_density_min -1.469
_refine_diff_density_rms 0.089
_refine_ls_extinction_method none
_refine_ls_goodness_of_fit_ref 1.033
_refine_ls_hydrogen_treatment constr
_refine_ls_matrix_type full
_refine_ls_number_parameters 200
_refine_ls_number_reflns 5270
_refine_ls_number_restraints 0
_refine_ls_restrained_S_all 1.033
_refine_ls_R_factor_all 0.0478
_refine_ls_R_factor_gt 0.0311
_refine_ls_shift/su_max 0.001
_refine_ls_shift/su_mean 0.000
_refine_ls_structure_factor_coef Fsqd
_refine_ls_weighting_details 'w=1/[\s^2^(Fo^2^)+(0.0277P)^2^+2.4420P] where P=(Fo^2^+2Fc^2^)/3'
_refine_ls_weighting_scheme calc
_refine_ls_wR_factor_gt 0.0670
_refine_ls_wR_factor_ref 0.0757
_reflns_Friedel_coverage 0.000
_reflns_number_gt 4165
_reflns_number_total 5270
_reflns_threshold_expression 'I > 2\s(I)'
_cod_data_source_file d2sc05024b2.cif
_cod_data_source_block shelx_CCDC1
_cod_original_sg_symbol_H-M 'P 21/c'
_cod_database_code 1567824
_shelx_shelxl_version_number 2018/3
_shelx_space_group_comment
;
The symmetry employed for this shelxl refinement is uniquely defined
by the following loop, which should always be used as a source of
symmetry information in preference to the above space-group names.
They are only intended as comments.
;
_shelx_estimated_absorpt_t_min 0.427
_shelx_estimated_absorpt_t_max 0.698

loop_
_space_group_symop_operation_xyz
'x, y, z'
'-x, y+1/2, -z+1/2'
'-x, -y, -z'
'x, -y-1/2, z-1/2'

loop_
_atom_site_label
_atom_site_type_symbol
_atom_site_fract_x
_atom_site_fract_y
_atom_site_fract_z
_atom_site_U_iso_or_equiv
_atom_site_adp_type
_atom_site_occupancy
_atom_site_site_symmetry_order
_atom_site_calc_flag
_atom_site_refinement_flags_posn
_atom_site_refinement_flags_adp
_atom_site_refinement_flags_occupancy
_atom_site_disorder_assembly
_atom_site_disorder_group
Pd1 Pd 0.19440(2) 0.36201(3) 0.68694(2) 0.03467(6) Uani 1 1 d . . . . .
C1 C 0.34839(17) 0.6406(5) 0.6532(2) 0.0417(6) Uani 1 1 d . . . . .
H1 H 0.297343 0.651667 0.660280 0.050 Uiso 1 1 calc R U . . .
C2 C 0.39988(19) 0.8015(5) 0.6825(2) 0.0460(7) Uani 1 1 d . . . . .
H2 H 0.383250 0.920173 0.710012 0.055 Uiso 1 1 calc R U . . .
C3 C 0.47521(19) 0.7872(6) 0.6712(2) 0.0485(7) Uani 1 1 d . . . . .
H3 H 0.509236 0.896036 0.690910 0.058 Uiso 1 1 calc R U . . .
C4 C 0.50024(18) 0.6111(6) 0.6307(2) 0.0511(8) Uani 1 1 d . . . . .
H4 H 0.551068 0.602176 0.622531 0.061 Uiso 1 1 calc R U . . .
C5 C 0.44999(17) 0.4478(5) 0.6021(2) 0.0460(7) Uani 1 1 d . . . . .
H5 H 0.466986 0.328214 0.575535 0.055 Uiso 1 1 calc R U . . .
C6 C 0.37402(15) 0.4641(5) 0.61344(17) 0.0347(5) Uani 1 1 d . . . . .
C7 C 0.25264(15) 0.2391(5) 0.60231(18) 0.0368(6) Uani 1 1 d . . . . .
C8 C 0.23216(17) 0.0667(5) 0.5504(2) 0.0417(6) Uani 1 1 d . . . . .
H8 H 0.187560 -0.012944 0.548303 0.050 Uiso 1 1 calc R U . . .
C9 C 0.2907(2) -0.1333(6) 0.4372(2) 0.0514(8) Uani 1 1 d . . . . .
H9A H 0.270661 -0.265921 0.456725 0.062 Uiso 1 1 calc R U . . .
H9B H 0.257918 -0.090604 0.385112 0.062 Uiso 1 1 calc R U . . .
C10 C 0.3684(2) -0.1714(7) 0.4180(3) 0.0640(10) Uani 1 1 d . . . . .
H10A H 0.387318 -0.043349 0.395013 0.096 Uiso 1 1 calc R U . . .
H10B H 0.367186 -0.284898 0.376882 0.096 Uiso 1 1 calc R U . . .
H10C H 0.401461 -0.210868 0.469536 0.096 Uiso 1 1 calc R U . . .
C11 C 0.10004(18) 0.6798(5) 0.7746(2) 0.0470(7) Uani 1 1 d . . . . .
H11 H 0.116030 0.775874 0.736007 0.056 Uiso 1 1 calc R U . . .
C12 C 0.0502(2) 0.7493(6) 0.8277(2) 0.0573(9) Uani 1 1 d . . . . .
H12 H 0.032792 0.889876 0.824727 0.069 Uiso 1 1 calc R U . . .
C13 C 0.0266(2) 0.6085(7) 0.8853(2) 0.0605(10) Uani 1 1 d . . . . .
H13 H -0.007436 0.652112 0.921185 0.073 Uiso 1 1 calc R U . . .
C14 C 0.0540(2) 0.4030(7) 0.8889(2) 0.0578(9) Uani 1 1 d . . . . .
H14 H 0.039100 0.305025 0.927445 0.069 Uiso 1 1 calc R U . . .
C15 C 0.10411(19) 0.3446(6) 0.8344(2) 0.0478(7) Uani 1 1 d . . . . .
H15 H 0.123465 0.206011 0.837967 0.057 Uiso 1 1 calc R U . . .
N1 N 0.32173(13) 0.2963(4) 0.58065(14) 0.0344(5) Uani 1 1 d . . . . .
N2 N 0.34351(14) 0.1721(4) 0.51962(15) 0.0389(5) Uani 1 1 d . . . . .
N3 N 0.28787(14) 0.0332(4) 0.50307(15) 0.0396(5) Uani 1 1 d . . . . .
N4 N 0.12630(13) 0.4777(4) 0.77659(16) 0.0388(5) Uani 1 1 d . . . . .
Br1 Br 0.27182(2) 0.14822(7) 0.79566(2) 0.06590(12) Uani 1 1 d . . . . .
Br2 Br 0.11927(2) 0.55320(6) 0.56819(2) 0.05063(9) Uani 1 1 d . . . . .

loop_
_atom_site_aniso_label
_atom_site_aniso_U_11
_atom_site_aniso_U_22
_atom_site_aniso_U_33
_atom_site_aniso_U_23
_atom_site_aniso_U_13
_atom_site_aniso_U_12
Pd1 0.02747(10) 0.03622(11) 0.04188(11) 0.00005(9) 0.01028(7) 0.00286(8)
C1 0.0383(14) 0.0396(15) 0.0502(16) -0.0036(13) 0.0165(12) 0.0015(12)
C2 0.0481(17) 0.0397(16) 0.0524(17) -0.0102(13) 0.0148(14) -0.0027(13)
C3 0.0458(17) 0.0488(18) 0.0519(18) -0.0071(15) 0.0104(14) -0.0115(14)
C4 0.0340(14) 0.057(2) 0.064(2) -0.0084(16) 0.0118(14) -0.0031(14)
C5 0.0342(14) 0.0493(18) 0.0561(18) -0.0109(15) 0.0121(13) 0.0033(13)
C6 0.0332(13) 0.0370(14) 0.0346(13) -0.0013(11) 0.0071(10) 0.0010(11)
C7 0.0302(12) 0.0400(15) 0.0412(14) 0.0002(12) 0.0086(10) 0.0042(11)
C8 0.0351(14) 0.0424(16) 0.0485(16) -0.0036(13) 0.0089(12) -0.0017(12)
C9 0.0552(19) 0.0500(19) 0.0484(17) -0.0178(15) 0.0060(14) -0.0032(15)
C10 0.062(2) 0.066(2) 0.066(2) -0.0270(19) 0.0182(18) 0.0058(19)
C11 0.0438(16) 0.0424(17) 0.0556(18) -0.0019(14) 0.0105(14) 0.0039(13)
C12 0.0527(19) 0.054(2) 0.065(2) -0.0125(17) 0.0076(16) 0.0154(17)
C13 0.0490(18) 0.086(3) 0.0500(19) -0.0146(19) 0.0172(15) 0.0088(19)
C14 0.0530(19) 0.072(3) 0.0521(19) -0.0013(17) 0.0203(16) -0.0017(18)
C15 0.0450(16) 0.0490(18) 0.0518(17) 0.0020(14) 0.0146(14) 0.0005(14)
N1 0.0334(11) 0.0356(12) 0.0355(11) -0.0035(9) 0.0090(9) 0.0019(9)
N2 0.0381(12) 0.0419(14) 0.0382(12) -0.0073(10) 0.0103(10) 0.0006(10)
N3 0.0397(12) 0.0394(14) 0.0393(12) -0.0059(10) 0.0051(10) 0.0000(10)
N4 0.0301(11) 0.0422(14) 0.0458(13) -0.0019(11) 0.0110(9) 0.0028(10)
Br1 0.0637(2) 0.0815(3) 0.0531(2) 0.00854(18) 0.01103(17) 0.0374(2)
Br2 0.04598(17) 0.0523(2) 0.05304(18) 0.00844(15) 0.00569(13) 0.00667(14)

loop_
_atom_type_symbol
_atom_type_description
_atom_type_scat_dispersion_real
_atom_type_scat_dispersion_imag
_atom_type_scat_source
C C 0.0033 0.0016 'International Tables Vol C Tables 4.2.6.8 and 6.1.1.4'
H H 0.0000 0.0000 'International Tables Vol C Tables 4.2.6.8 and 6.1.1.4'
N N 0.0061 0.0033 'International Tables Vol C Tables 4.2.6.8 and 6.1.1.4'
Br Br -0.2901 2.4595 'International Tables Vol C Tables 4.2.6.8 and 6.1.1.4'
Pd Pd -0.9988 1.0072 'International Tables Vol C Tables 4.2.6.8 and 6.1.1.4'

loop_
_geom_angle_atom_site_label_1
_geom_angle_atom_site_label_2
_geom_angle_atom_site_label_3
_geom_angle
_geom_angle_site_symmetry_1
_geom_angle_site_symmetry_3
_geom_angle_publ_flag
C7 Pd1 N4 176.19(11) . . ?
C7 Pd1 Br1 88.20(8) . . ?
N4 Pd1 Br1 91.80(7) . . ?
C7 Pd1 Br2 87.06(8) . . ?
N4 Pd1 Br2 92.78(7) . . ?
Br1 Pd1 Br2 174.815(16) . . ?
C6 C1 C2 119.1(3) . . ?
C6 C1 H1 120.5 . . ?
C2 C1 H1 120.5 . . ?
C3 C2 C1 120.7(3) . . ?
C3 C2 H2 119.7 . . ?
C1 C2 H2 119.7 . . ?
C2 C3 C4 119.9(3) . . ?
C2 C3 H3 120.1 . . ?
C4 C3 H3 120.1 . . ?
C3 C4 C5 120.2(3) . . ?
C3 C4 H4 119.9 . . ?
C5 C4 H4 119.9 . . ?
C4 C5 C6 119.5(3) . . ?
C4 C5 H5 120.3 . . ?
C6 C5 H5 120.3 . . ?
C1 C6 C5 120.7(3) . . ?
C1 C6 N1 120.5(2) . . ?
C5 C6 N1 118.8(3) . . ?
N1 C7 C8 102.8(2) . . ?
N1 C7 Pd1 130.6(2) . . ?
C8 C7 Pd1 126.7(2) . . ?
N3 C8 C7 107.9(3) . . ?
N3 C8 H8 126.1 . . ?
C7 C8 H8 126.1 . . ?
C10 C9 N3 113.1(3) . . ?
C10 C9 H9A 109.0 . . ?
N3 C9 H9A 109.0 . . ?
C10 C9 H9B 109.0 . . ?
N3 C9 H9B 109.0 . . ?
H9A C9 H9B 107.8 . . ?
C9 C10 H10A 109.5 . . ?
C9 C10 H10B 109.5 . . ?
H10A C10 H10B 109.5 . . ?
C9 C10 H10C 109.5 . . ?
H10A C10 H10C 109.5 . . ?
H10B C10 H10C 109.5 . . ?
N4 C11 C12 122.2(3) . . ?
N4 C11 H11 118.9 . . ?
C12 C11 H11 118.9 . . ?
C13 C12 C11 119.3(3) . . ?
C13 C12 H12 120.4 . . ?
C11 C12 H12 120.4 . . ?
C14 C13 C12 119.1(3) . . ?
C14 C13 H13 120.5 . . ?
C12 C13 H13 120.5 . . ?
C13 C14 C15 118.7(4) . . ?
C13 C14 H14 120.7 . . ?
C15 C14 H14 120.7 . . ?
N4 C15 C14 123.2(3) . . ?
N4 C15 H15 118.4 . . ?
C14 C15 H15 118.4 . . ?
N2 N1 C7 113.3(2) . . ?
N2 N1 C6 116.1(2) . . ?
C7 N1 C6 130.5(2) . . ?
N3 N2 N1 103.7(2) . . ?
N2 N3 C8 112.3(2) . . ?
N2 N3 C9 120.2(3) . . ?
C8 N3 C9 127.5(3) . . ?
C15 N4 C11 117.6(3) . . ?
C15 N4 Pd1 120.0(2) . . ?
C11 N4 Pd1 122.2(2) . . ?

loop_
_geom_bond_atom_site_label_1
_geom_bond_atom_site_label_2
_geom_bond_distance
_geom_bond_site_symmetry_2
_geom_bond_publ_flag
Pd1 C7 1.966(3) . ?
Pd1 N4 2.123(2) . ?
Pd1 Br1 2.4294(4) . ?
Pd1 Br2 2.4417(4) . ?
C1 C6 1.381(4) . ?
C1 C2 1.389(4) . ?
C1 H1 0.9300 . ?
C2 C3 1.375(4) . ?
C2 H2 0.9300 . ?
C3 C4 1.381(5) . ?
C3 H3 0.9300 . ?
C4 C5 1.384(5) . ?
C4 H4 0.9300 . ?
C5 C6 1.387(4) . ?
C5 H5 0.9300 . ?
C6 N1 1.442(4) . ?
C7 N1 1.367(3) . ?
C7 C8 1.369(4) . ?
C8 N3 1.342(4) . ?
C8 H8 0.9300 . ?
C9 C10 1.474(5) . ?
C9 N3 1.478(4) . ?
C9 H9A 0.9700 . ?
C9 H9B 0.9700 . ?
C10 H10A 0.9600 . ?
C10 H10B 0.9600 . ?
C10 H10C 0.9600 . ?
C11 N4 1.345(4) . ?
C11 C12 1.378(5) . ?
C11 H11 0.9300 . ?
C12 C13 1.376(6) . ?
C12 H12 0.9300 . ?
C13 C14 1.371(6) . ?
C13 H13 0.9300 . ?
C14 C15 1.376(5) . ?
C14 H14 0.9300 . ?
C15 N4 1.339(4) . ?
C15 H15 0.9300 . ?
N1 N2 1.340(3) . ?
N2 N3 1.310(3) . ?

loop_
_geom_hbond_atom_site_label_D
_geom_hbond_atom_site_label_H
_geom_hbond_atom_site_label_A
_geom_hbond_distance_DH
_geom_hbond_distance_HA
_geom_hbond_distance_DA
_geom_hbond_angle_DHA
_geom_hbond_site_symmetry_A
_geom_hbond_publ_flag
C8 H8 Br2 0.93 3.01 3.814(3) 146.4 1_545 yes
C9 H9B Br1 0.97 3.13 3.753(4) 123.3 4_565 yes
C10 H10B Br1 0.96 3.00 3.813(4) 143.4 4 yes
C15 H15 Br1 0.93 2.83 3.355(3) 116.8 . yes

loop_
_geom_torsion_atom_site_label_1
_geom_torsion_atom_site_label_2
_geom_torsion_atom_site_label_3
_geom_torsion_atom_site_label_4
_geom_torsion
_geom_torsion_site_symmetry_1
_geom_torsion_site_symmetry_2
_geom_torsion_site_symmetry_3
_geom_torsion_site_symmetry_4
_geom_torsion_publ_flag
C6 C1 C2 C3 0.8(5) . . . . ?
C1 C2 C3 C4 -0.2(5) . . . . ?
C2 C3 C4 C5 -0.7(6) . . . . ?
C3 C4 C5 C6 0.9(5) . . . . ?
C2 C1 C6 C5 -0.5(5) . . . . ?
C2 C1 C6 N1 -178.7(3) . . . . ?
C4 C5 C6 C1 -0.3(5) . . . . ?
C4 C5 C6 N1 177.8(3) . . . . ?
N1 C7 C8 N3 0.0(3) . . . . ?
Pd1 C7 C8 N3 -179.2(2) . . . . ?
N4 C11 C12 C13 0.3(6) . . . . ?
C11 C12 C13 C14 0.8(6) . . . . ?
C12 C13 C14 C15 -0.3(6) . . . . ?
C13 C14 C15 N4 -1.4(6) . . . . ?
C8 C7 N1 N2 0.4(3) . . . . ?
Pd1 C7 N1 N2 179.6(2) . . . . ?
C8 C7 N1 C6 -178.7(3) . . . . ?
Pd1 C7 N1 C6 0.5(5) . . . . ?
C1 C6 N1 N2 158.1(3) . . . . ?
C5 C6 N1 N2 -20.0(4) . . . . ?
C1 C6 N1 C7 -22.8(4) . . . . ?
C5 C6 N1 C7 159.1(3) . . . . ?
C7 N1 N2 N3 -0.6(3) . . . . ?
C6 N1 N2 N3 178.6(2) . . . . ?
N1 N2 N3 C8 0.6(3) . . . . ?
N1 N2 N3 C9 179.5(3) . . . . ?
C7 C8 N3 N2 -0.4(4) . . . . ?
C7 C8 N3 C9 -179.2(3) . . . . ?
C10 C9 N3 N2 20.2(5) . . . . ?
C10 C9 N3 C8 -161.1(3) . . . . ?
C14 C15 N4 C11 2.5(5) . . . . ?
C14 C15 N4 Pd1 -173.5(3) . . . . ?
C12 C11 N4 C15 -1.9(5) . . . . ?
C12 C11 N4 Pd1 174.0(3) . . . . ?
